data_1502516
loop_
_publ_author_name
'Ashtekar, Kumar Dilip'
'Staples, Richard J.'
'Borhan, Babak'

_publ_section_title
;
 Development of a formal catalytic asymmetric [4+2] addition of
 ethyl-2,3-butadienoate with acyclic enones.
;
_journal_issue 21
_journal_name_full 'Organic letters'
_journal_page_first 5732
_journal_page_last 5735
_journal_paper_doi 10.1021/ol202301f
_journal_volume 13
_journal_year 2011
_chemical_absolute_configuration ad
_chemical_formula_moiety 'C31 H29 Br O5'
_chemical_formula_sum 'C31 H29 Br O5'
_chemical_formula_weight 561.45
_space_group_IT_number 4
_symmetry_cell_setting monoclinic
_symmetry_Int_Tables_number 4
_symmetry_space_group_name_Hall 'P 2yb'
_symmetry_space_group_name_H-M 'P 1 21 1'
_atom_sites_solution_hydrogens geom
_atom_sites_solution_primary direct
_atom_sites_solution_secondary difmap
_audit_creation_method SHELXL-97
_cell_angle_alpha 90.00
_cell_angle_beta 93.9400(10)
_cell_angle_gamma 90.00
_cell_formula_units_Z 2
_cell_length_a 6.0456(6)
_cell_length_b 9.8728(10)
_cell_length_c 23.236(2)
_cell_measurement_reflns_used 4209
_cell_measurement_temperature 173(2)
_cell_measurement_theta_max 23.37
_cell_measurement_theta_min 2.24
_cell_volume 1383.6(2)
_computing_cell_refinement 'APEX2 (BRUKER, V2010.11-3, 2010)'
_computing_data_collection 'COSMO (BRUKER, V1.61, 2009)'
_computing_data_reduction 'SAINT (BRUKER, V7.68A, 2010)'
_computing_molecular_graphics 'SHELXTL (Sheldrick, Acta Cryst. A64 2008, 112-122)'
_computing_publication_material 'SHELXTL (Sheldrick, Acta Cryst. A64 2008, 112-122)'
_computing_structure_refinement 'SHELXL (Sheldrick, Acta Cryst. A64 2008, 112-122)'
_computing_structure_solution 'SHELXS (Sheldrick, Acta Cryst. A64 2008, 112-122)'
_diffrn_ambient_temperature 173(2)
_diffrn_detector_area_resol_mean 836.6
_diffrn_measured_fraction_theta_full 0.999
_diffrn_measured_fraction_theta_max 0.981
_diffrn_measurement_device_type 'Bruker APEX-II CCD'
_diffrn_measurement_method '\w,and/f 0.5 deg'
_diffrn_radiation_monochromator graphite
_diffrn_radiation_probe x-ray
_diffrn_radiation_type MoK\a
_diffrn_radiation_wavelength 0.71073
_diffrn_reflns_av_R_equivalents 0.0480
_diffrn_reflns_av_sigmaI/netI 0.0971
_diffrn_reflns_limit_h_max 7
_diffrn_reflns_limit_h_min -7
_diffrn_reflns_limit_k_max 12
_diffrn_reflns_limit_k_min -12
_diffrn_reflns_limit_l_max 30
_diffrn_reflns_limit_l_min -28
_diffrn_reflns_number 13341
_diffrn_reflns_theta_full 25.00
_diffrn_reflns_theta_max 27.63
_diffrn_reflns_theta_min 1.76
_diffrn_source 'fine-focus sealed tube'
_exptl_absorpt_coefficient_mu 1.523
_exptl_absorpt_correction_T_max 0.8173
_exptl_absorpt_correction_T_min 0.6751
_exptl_absorpt_correction_type multi-scan
_exptl_absorpt_process_details SADABS
_exptl_crystal_colour colourless
_exptl_crystal_density_diffrn 1.348
_exptl_crystal_density_method 'not measured'
_exptl_crystal_description block
_exptl_crystal_F_000 580
_exptl_crystal_size_max 0.28
_exptl_crystal_size_mid 0.20
_exptl_crystal_size_min 0.14
_refine_diff_density_max 0.803
_refine_diff_density_min -0.746
_refine_diff_density_rms 0.061
_refine_ls_abs_structure_details 'Flack H D (1983), Acta Cryst. A39, 876-881'
_refine_ls_abs_structure_Flack 0.012(9)
_refine_ls_extinction_method none
_refine_ls_goodness_of_fit_ref 1.034
_refine_ls_hydrogen_treatment constr
_refine_ls_matrix_type full
_refine_ls_number_parameters 344
_refine_ls_number_reflns 6071
_refine_ls_number_restraints 2
_refine_ls_restrained_S_all 1.034
_refine_ls_R_factor_all 0.0876
_refine_ls_R_factor_gt 0.0514
_refine_ls_shift/su_max 0.000
_refine_ls_shift/su_mean 0.000
_refine_ls_structure_factor_coef Fsqd
_refine_ls_weighting_details 'calc w=1/[\s^2^(Fo^2^)+(0.0182P)^2^+0.0000P] where P=(Fo^2^+2Fc^2^)/3'
_refine_ls_weighting_scheme calc
_refine_ls_wR_factor_gt 0.0962
_refine_ls_wR_factor_ref 0.1096
_reflns_number_gt 4099
_reflns_number_total 6071
_reflns_threshold_expression >2sigma(I)
_cod_data_source_file ol202301f_si_002.cif
_cod_data_source_block bb83b_0m
_cod_depositor_comments
;
The following automatic conversions were performed:

'_exptl_absorpt_correction_type' value 'Multi-scan' changed to
'multi-scan' according to
/home/saulius/struct/CIF-dictionaries/cif_core.dic dictionary named
'cif_core.dic' version 2.4.1 from 2010-06-29.

Automatic conversion script
Id: cif_fix_values 1715 2011-07-08 13:25:40Z adriana 
;
_cod_original_sg_symbol_H-M 'P 21'
_cod_database_code 1502516
_contact_crystallographer_name 'Richard Staples'
_contact_crystallographer_email staples@chemistry.msu.com

loop_
_symmetry_equiv_pos_as_xyz
'x, y, z'
'-x, y+1/2, -z'

loop_
_atom_site_label
_atom_site_type_symbol
_atom_site_fract_x
_atom_site_fract_y
_atom_site_fract_z
_atom_site_U_iso_or_equiv
_atom_site_adp_type
_atom_site_occupancy
_atom_site_symmetry_multiplicity
_atom_site_calc_flag
_atom_site_refinement_flags
_atom_site_disorder_assembly
_atom_site_disorder_group
Br1 Br 0.02281(8) 0.85074(6) -0.00049(3) 0.0780(2) Uani 1 1 d . A .
O1 O -0.1798(4) 0.5529(2) 0.17593(10) 0.0272(6) Uani 1 1 d . A .
O2 O -0.6162(4) 0.8650(3) 0.25671(10) 0.0398(6) Uani 1 1 d . A .
O3 O -0.3271(5) 0.8120(3) 0.31727(12) 0.0592(9) Uani 1 1 d . A .
O4 O -0.2182(6) 0.1542(3) 0.14484(14) 0.0604(10) Uani 1 1 d . . .
O5 O -0.3448(4) 0.2952(3) 0.21005(12) 0.0423(7) Uani 1 1 d . . .
C1 C 0.0121(5) 0.3301(4) 0.17225(14) 0.0283(8) Uani 1 1 d . . .
H1 H 0.1129 0.2807 0.1471 0.034 Uiso 1 1 calc R A .
C2 C 0.0233(6) 0.4857(4) 0.16746(15) 0.0261(8) Uani 1 1 d . A .
C3 C 0.1322(6) 0.4169(4) 0.21919(14) 0.0275(8) Uani 1 1 d . A .
H3 H 0.2978 0.4132 0.2206 0.033 Uiso 1 1 calc R . .
C4 C 0.0346(6) 0.4480(3) 0.27637(14) 0.0256(8) Uani 1 1 d . . .
H4 H -0.1020 0.3922 0.2797 0.031 Uiso 1 1 calc R A .
C5 C -0.0299(6) 0.6000(4) 0.27440(13) 0.0271(8) Uani 1 1 d . A .
H5A H -0.0914 0.6262 0.3112 0.033 Uiso 1 1 calc R . .
H5B H 0.1037 0.6557 0.2695 0.033 Uiso 1 1 calc R . .
C6 C -0.1989(6) 0.6262(3) 0.22525(14) 0.0240(8) Uani 1 1 d . . .
C7 C -0.3708(6) 0.7098(4) 0.22383(16) 0.0281(8) Uani 1 1 d . A .
H7 H -0.4640 0.7132 0.1892 0.034 Uiso 1 1 calc R . .
C8 C -0.4279(6) 0.7968(4) 0.27132(17) 0.0337(9) Uani 1 1 d . . .
C9 C -0.6920(8) 0.9595(5) 0.2995(2) 0.0576(13) Uani 1 1 d . . .
H9A H -0.5757 1.0277 0.3096 0.069 Uiso 1 1 calc R A .
H9B H -0.7247 0.9102 0.3351 0.069 Uiso 1 1 calc R . .
C10 C -0.8945(9) 1.0265(6) 0.2742(3) 0.0803(18) Uani 1 1 d . A .
H10A H -0.8571 1.0825 0.2414 0.120 Uiso 1 1 calc R . .
H10B H -0.9575 1.0838 0.3033 0.120 Uiso 1 1 calc R . .
H10C H -1.0031 0.9576 0.2609 0.120 Uiso 1 1 calc R . .
C11 C -0.2007(7) 0.2619(4) 0.17896(17) 0.0351(9) Uani 1 1 d . A .
C12 C -0.346(4) 0.036(2) 0.1591(10) 0.061(2) Uani 0.287(8) 1 d PD A 1
H12A H -0.4057 0.0456 0.1976 0.073 Uiso 0.287(8) 1 calc PR A 1
H12B H -0.2572 -0.0475 0.1580 0.073 Uiso 0.287(8) 1 calc PR A 1
C12B C -0.4399(15) 0.0821(8) 0.1450(4) 0.061(2) Uani 0.713(8) 1 d PD A 2
H12C H -0.4720 0.0565 0.1848 0.073 Uiso 0.713(8) 1 calc PR A 2
H12D H -0.5608 0.1412 0.1287 0.073 Uiso 0.713(8) 1 calc PR A 2
C13 C -0.524(4) 0.039(2) 0.1127(8) 0.069(2) Uani 0.287(8) 1 d PD A 1
H13A H -0.5718 0.1325 0.1053 0.104 Uiso 0.287(8) 1 calc PR A 1
H13B H -0.6505 -0.0146 0.1244 0.104 Uiso 0.287(8) 1 calc PR A 1
H13C H -0.4699 0.0001 0.0775 0.104 Uiso 0.287(8) 1 calc PR A 1
C13B C -0.4188(16) -0.0394(7) 0.1090(3) 0.069(2) Uani 0.713(8) 1 d PD A 2
H13D H -0.3940 -0.0120 0.0694 0.104 Uiso 0.713(8) 1 calc PR A 2
H13E H -0.5553 -0.0929 0.1090 0.104 Uiso 0.713(8) 1 calc PR A 2
H13F H -0.2932 -0.0940 0.1246 0.104 Uiso 0.713(8) 1 calc PR A 2
C14 C 0.1445(6) 0.5484(3) 0.12068(15) 0.0255(8) Uani 1 1 d . . .
C15 C 0.0494(6) 0.6553(4) 0.08914(16) 0.0315(9) Uani 1 1 d . A .
H15 H -0.0901 0.6906 0.0983 0.038 Uiso 1 1 calc R . .
C16 C 0.1591(7) 0.7100(4) 0.04430(17) 0.0389(10) Uani 1 1 d . . .
C17 C 0.3636(7) 0.6638(4) 0.03067(18) 0.0426(11) Uani 1 1 d . A .
H17 H 0.4385 0.7035 0.0002 0.051 Uiso 1 1 calc R . .
C18 C 0.4565(6) 0.5581(4) 0.06248(17) 0.0361(10) Uani 1 1 d . . .
H18 H 0.5971 0.5240 0.0536 0.043 Uiso 1 1 calc R A .
C19 C 0.3501(6) 0.5007(4) 0.10687(15) 0.0312(9) Uani 1 1 d . A .
H19 H 0.4178 0.4279 0.1282 0.037 Uiso 1 1 calc R . .
C20 C 0.1971(6) 0.4199(4) 0.32811(14) 0.0268(8) Uani 1 1 d . A .
C21 C 0.1368(5) 0.3394(4) 0.37328(13) 0.0270(8) Uani 1 1 d . . .
H21 H -0.0068 0.2999 0.3718 0.032 Uiso 1 1 calc R A .
C22 C 0.2839(6) 0.3159(4) 0.42059(15) 0.0313(9) Uani 1 1 d . A .
H22 H 0.2400 0.2591 0.4508 0.038 Uiso 1 1 calc R . .
C23 C 0.4928(5) 0.3729(4) 0.42489(14) 0.0268(8) Uani 1 1 d . . .
C24 C 0.5528(6) 0.4541(4) 0.37961(15) 0.0325(9) Uani 1 1 d . A .
H24 H 0.6957 0.4946 0.3814 0.039 Uiso 1 1 calc R . .
C25 C 0.4069(6) 0.4769(4) 0.33181(16) 0.0333(9) Uani 1 1 d . . .
H25 H 0.4516 0.5322 0.3012 0.040 Uiso 1 1 calc R A .
C26 C 0.6521(5) 0.3491(4) 0.47594(14) 0.0304(8) Uani 1 1 d . A .
C27 C 0.6622(7) 0.2260(4) 0.50443(17) 0.0381(10) Uani 1 1 d . . .
H27 H 0.5622 0.1557 0.4923 0.046 Uiso 1 1 calc R A .
C28 C 0.8149(7) 0.2039(5) 0.55010(18) 0.0445(11) Uani 1 1 d . A .
H28 H 0.8214 0.1181 0.5687 0.053 Uiso 1 1 calc R . .
C29 C 0.9593(7) 0.3056(5) 0.56921(17) 0.0451(11) Uani 1 1 d . . .
H29 H 1.0634 0.2902 0.6011 0.054 Uiso 1 1 calc R A .
C30 C 0.9512(7) 0.4283(5) 0.54192(16) 0.0426(11) Uani 1 1 d . A .
H30 H 1.0499 0.4986 0.5547 0.051 Uiso 1 1 calc R . .
C31 C 0.7979(6) 0.4502(4) 0.49530(16) 0.0369(10) Uani 1 1 d . . .
H31 H 0.7933 0.5357 0.4765 0.044 Uiso 1 1 calc R A .

loop_
_atom_site_aniso_label
_atom_site_aniso_U_11
_atom_site_aniso_U_22
_atom_site_aniso_U_33
_atom_site_aniso_U_23
_atom_site_aniso_U_13
_atom_site_aniso_U_12
Br1 0.0691(4) 0.0847(4) 0.0813(4) 0.0572(3) 0.0117(3) 0.0133(3)
O1 0.0258(14) 0.0330(15) 0.0223(14) 0.0010(10) -0.0021(10) 0.0067(11)
O2 0.0365(14) 0.0421(16) 0.0413(15) -0.0012(14) 0.0062(11) 0.0113(14)
O3 0.068(2) 0.071(2) 0.0359(17) -0.0229(16) -0.0205(15) 0.0316(17)
O4 0.080(3) 0.0476(19) 0.057(2) -0.0210(16) 0.0298(18) -0.0245(16)
O5 0.0347(16) 0.0509(18) 0.0419(17) -0.0064(14) 0.0076(13) -0.0006(13)
C1 0.0304(18) 0.030(2) 0.0252(19) -0.0002(16) 0.0056(14) 0.0055(17)
C2 0.0235(19) 0.030(2) 0.024(2) 0.0001(16) -0.0031(15) 0.0019(16)
C3 0.0256(19) 0.0308(19) 0.026(2) 0.0056(16) 0.0006(15) 0.0065(16)
C4 0.0243(19) 0.0280(19) 0.024(2) 0.0055(15) -0.0022(15) 0.0016(15)
C5 0.030(2) 0.0321(19) 0.0186(17) 0.0056(19) -0.0011(14) 0.0008(18)
C6 0.026(2) 0.026(2) 0.0200(19) -0.0010(14) 0.0034(14) -0.0033(15)
C7 0.030(2) 0.028(2) 0.025(2) 0.0034(16) -0.0022(16) 0.0023(17)
C8 0.035(2) 0.030(2) 0.037(2) 0.0023(17) 0.0055(18) 0.0052(17)
C9 0.060(3) 0.060(3) 0.054(3) -0.016(2) 0.011(2) 0.021(2)
C10 0.067(4) 0.063(4) 0.111(5) -0.020(3) 0.010(3) 0.032(3)
C11 0.042(3) 0.031(2) 0.032(2) 0.0048(18) 0.0019(19) 0.0008(18)
C12 0.060(7) 0.040(6) 0.084(6) -0.010(4) 0.020(5) -0.019(4)
C12B 0.060(7) 0.040(6) 0.084(6) -0.010(4) 0.020(5) -0.019(4)
C13 0.116(7) 0.044(5) 0.048(4) -0.002(4) 0.011(4) -0.025(4)
C13B 0.116(7) 0.044(5) 0.048(4) -0.002(4) 0.011(4) -0.025(4)
C14 0.0214(18) 0.032(2) 0.022(2) -0.0003(15) -0.0032(14) -0.0023(15)
C15 0.030(2) 0.035(2) 0.029(2) 0.0032(17) 0.0006(17) 0.0018(16)
C16 0.042(3) 0.045(2) 0.029(2) 0.0115(19) 0.0011(19) -0.009(2)
C17 0.039(3) 0.058(3) 0.031(3) 0.005(2) 0.0059(19) -0.014(2)
C18 0.028(2) 0.050(3) 0.030(2) -0.0068(18) 0.0052(17) -0.0053(18)
C19 0.029(2) 0.037(2) 0.027(2) -0.0048(17) -0.0028(16) 0.0024(17)
C20 0.027(2) 0.0304(19) 0.0227(19) 0.0022(16) -0.0008(15) 0.0029(16)
C21 0.0243(17) 0.031(2) 0.0254(19) 0.0032(17) -0.0007(14) -0.0015(17)
C22 0.032(2) 0.036(2) 0.026(2) 0.0120(17) 0.0027(15) -0.0008(16)
C23 0.0296(19) 0.031(2) 0.0198(18) 0.0023(15) -0.0011(14) 0.0053(16)
C24 0.025(2) 0.043(2) 0.030(2) 0.0067(18) -0.0006(16) 0.0007(17)
C25 0.028(2) 0.042(2) 0.029(2) 0.0138(18) 0.0020(16) -0.0006(18)
C26 0.0277(18) 0.040(2) 0.0232(19) 0.0023(19) -0.0010(14) 0.004(2)
C27 0.037(2) 0.042(2) 0.034(2) 0.0098(19) -0.0044(19) -0.0015(18)
C28 0.050(3) 0.049(3) 0.034(3) 0.012(2) -0.005(2) 0.010(2)
C29 0.041(2) 0.068(3) 0.025(2) 0.008(2) -0.0076(18) 0.008(2)
C30 0.039(2) 0.055(3) 0.032(2) -0.006(2) -0.0085(19) 0.003(2)
C31 0.043(3) 0.041(2) 0.027(2) 0.0049(18) 0.0004(18) 0.0036(19)

loop_
_atom_type_symbol
_atom_type_description
_atom_type_scat_dispersion_real
_atom_type_scat_dispersion_imag
_atom_type_scat_source
C C 0.0033 0.0016 'International Tables Vol C Tables 4.2.6.8 and 6.1.1.4'
H H 0.0000 0.0000 'International Tables Vol C Tables 4.2.6.8 and 6.1.1.4'
O O 0.0106 0.0060 'International Tables Vol C Tables 4.2.6.8 and 6.1.1.4'
Br Br -0.2901 2.4595 'International Tables Vol C Tables 4.2.6.8 and 6.1.1.4'

loop_
_geom_angle_atom_site_label_1
_geom_angle_atom_site_label_2
_geom_angle_atom_site_label_3
_geom_angle
C6 O1 C2 119.1(2)
C8 O2 C9 116.6(3)
C11 O4 C12 121.9(11)
C11 O4 C12B 114.1(4)
C12 O4 C12B 30.3(7)
C11 C1 C3 123.8(3)
C11 C1 C2 120.5(3)
C3 C1 C2 58.2(2)
C11 C1 H1 114.3
C3 C1 H1 114.3
C2 C1 H1 114.3
O1 C2 C14 112.4(3)
O1 C2 C3 116.0(3)
C14 C2 C3 124.4(3)
O1 C2 C1 114.4(3)
C14 C2 C1 119.6(3)
C3 C2 C1 60.5(2)
C2 C3 C4 115.8(3)
C2 C3 C1 61.3(2)
C4 C3 C1 122.8(3)
C2 C3 H3 115.3
C4 C3 H3 115.3
C1 C3 H3 115.3
C3 C4 C20 112.6(3)
C3 C4 C5 106.4(3)
C20 C4 C5 110.3(3)
C3 C4 H4 109.2
C20 C4 H4 109.2
C5 C4 H4 109.2
C6 C5 C4 110.2(3)
C6 C5 H5A 109.6
C4 C5 H5A 109.6
C6 C5 H5B 109.6
C4 C5 H5B 109.6
H5A C5 H5B 108.1
C7 C6 O1 114.8(3)
C7 C6 C5 128.1(3)
O1 C6 C5 117.0(3)
C6 C7 C8 125.0(3)
C6 C7 H7 117.5
C8 C7 H7 117.5
O3 C8 O2 122.0(3)
O3 C8 C7 127.9(3)
O2 C8 C7 110.1(3)
O2 C9 C10 107.7(4)
O2 C9 H9A 110.2
C10 C9 H9A 110.2
O2 C9 H9B 110.2
C10 C9 H9B 110.2
H9A C9 H9B 108.5
C9 C10 H10A 109.5
C9 C10 H10B 109.5
H10A C10 H10B 109.5
C9 C10 H10C 109.5
H10A C10 H10C 109.5
H10B C10 H10C 109.5
O5 C11 O4 122.8(4)
O5 C11 C1 127.4(4)
O4 C11 C1 109.8(3)
O4 C12 C13 101.3(16)
O4 C12 H12A 111.5
C13 C12 H12A 111.5
O4 C12 H12B 111.5
C13 C12 H12B 111.5
H12A C12 H12B 109.3
C13B C12B O4 105.6(6)
C13B C12B H12C 110.6
O4 C12B H12C 110.6
C13B C12B H12D 110.6
O4 C12B H12D 110.6
H12C C12B H12D 108.7
C12B C13B H13D 109.5
C12B C13B H13E 109.5
H13D C13B H13E 109.5
C12B C13B H13F 109.5
H13D C13B H13F 109.5
H13E C13B H13F 109.5
C15 C14 C19 118.8(3)
C15 C14 C2 119.7(3)
C19 C14 C2 121.4(3)
C16 C15 C14 119.5(4)
C16 C15 H15 120.2
C14 C15 H15 120.2
C17 C16 C15 121.9(4)
C17 C16 Br1 118.8(3)
C15 C16 Br1 119.2(3)
C16 C17 C18 117.9(4)
C16 C17 H17 121.0
C18 C17 H17 121.0
C19 C18 C17 121.4(4)
C19 C18 H18 119.3
C17 C18 H18 119.3
C18 C19 C14 120.4(4)
C18 C19 H19 119.8
C14 C19 H19 119.8
C25 C20 C21 118.3(3)
C25 C20 C4 120.8(3)
C21 C20 C4 120.9(3)
C20 C21 C22 120.6(3)
C20 C21 H21 119.7
C22 C21 H21 119.7
C23 C22 C21 121.6(3)
C23 C22 H22 119.2
C21 C22 H22 119.2
C22 C23 C24 117.7(3)
C22 C23 C26 122.0(3)
C24 C23 C26 120.3(3)
C25 C24 C23 120.9(3)
C25 C24 H24 119.5
C23 C24 H24 119.5
C20 C25 C24 120.9(3)
C20 C25 H25 119.6
C24 C25 H25 119.6
C27 C26 C31 118.1(3)
C27 C26 C23 121.5(3)
C31 C26 C23 120.3(3)
C28 C27 C26 120.9(4)
C28 C27 H27 119.5
C26 C27 H27 119.5
C27 C28 C29 120.5(4)
C27 C28 H28 119.7
C29 C28 H28 119.7
C30 C29 C28 119.5(4)
C30 C29 H29 120.2
C28 C29 H29 120.2
C29 C30 C31 119.9(4)
C29 C30 H30 120.0
C31 C30 H30 120.0
C26 C31 C30 121.0(4)
C26 C31 H31 119.5
C30 C31 H31 119.5

loop_
_geom_bond_atom_site_label_1
_geom_bond_atom_site_label_2
_geom_bond_distance
Br1 C16 1.891(4)
O1 C6 1.367(4)
O1 C2 1.421(4)
O2 C8 1.346(4)
O2 C9 1.460(5)
O3 C8 1.202(4)
O4 C11 1.326(5)
O4 C12 1.45(2)
O4 C12B 1.517(8)
O5 C11 1.215(4)
C1 C11 1.470(5)
C1 C3 1.531(5)
C1 C2 1.542(5)
C1 H1 1.0000
C2 C14 1.487(5)
C2 C3 1.494(5)
C3 C4 1.522(5)
C3 H3 1.0000
C4 C20 1.525(5)
C4 C5 1.550(5)
C4 H4 1.0000
C5 C6 1.501(5)
C5 H5A 0.9900
C5 H5B 0.9900
C6 C7 1.326(5)
C7 C8 1.459(5)
C7 H7 0.9500
C9 C10 1.478(7)
C9 H9A 0.9900
C9 H9B 0.9900
C10 H10A 0.9800
C10 H10B 0.9800
C10 H10C 0.9800
C12 C13 1.471(17)
C12 H12A 0.9900
C12 H12B 0.9900
C12B C13B 1.473(9)
C12B H12C 0.9900
C12B H12D 0.9900
C13 H13A 0.9800
C13 H13B 0.9800
C13 H13C 0.9800
C13B H13D 0.9800
C13B H13E 0.9800
C13B H13F 0.9800
C14 C15 1.386(5)
C14 C19 1.387(5)
C15 C16 1.383(5)
C15 H15 0.9500
C16 C17 1.375(6)
C17 C18 1.376(5)
C17 H17 0.9500
C18 C19 1.375(5)
C18 H18 0.9500
C19 H19 0.9500
C20 C25 1.385(5)
C20 C21 1.385(5)
C21 C22 1.385(4)
C21 H21 0.9500
C22 C23 1.380(5)
C22 H22 0.9500
C23 C24 1.391(5)
C23 C26 1.494(4)
C24 C25 1.388(5)
C24 H24 0.9500
C25 H25 0.9500
C26 C27 1.383(5)
C26 C31 1.386(5)
C27 C28 1.376(5)
C27 H27 0.9500
C28 C29 1.383(6)
C28 H28 0.9500
C29 C30 1.367(6)
C29 H29 0.9500
C30 C31 1.393(5)
C30 H30 0.9500
C31 H31 0.9500

loop_
_geom_torsion_atom_site_label_1
_geom_torsion_atom_site_label_2
_geom_torsion_atom_site_label_3
_geom_torsion_atom_site_label_4
_geom_torsion
C6 O1 C2 C14 -110.4(3)
C6 O1 C2 C3 41.4(4)
C6 O1 C2 C1 109.0(3)
C11 C1 C2 O1 6.0(5)
C3 C1 C2 O1 -107.2(3)
C11 C1 C2 C14 -131.5(3)
C3 C1 C2 C14 115.2(4)
C11 C1 C2 C3 113.3(4)
O1 C2 C3 C4 -10.4(4)
C14 C2 C3 C4 137.6(3)
C1 C2 C3 C4 -114.9(3)
O1 C2 C3 C1 104.6(3)
C14 C2 C3 C1 -107.5(4)
C11 C1 C3 C2 -107.6(4)
C11 C1 C3 C4 -3.9(5)
C2 C1 C3 C4 103.7(4)
C2 C3 C4 C20 -158.7(3)
C1 C3 C4 C20 130.1(3)
C2 C3 C4 C5 -37.8(4)
C1 C3 C4 C5 -109.0(3)
C3 C4 C5 C6 60.6(3)
C20 C4 C5 C6 -177.1(3)
C2 O1 C6 C7 165.1(3)
C2 O1 C6 C5 -16.7(4)
C4 C5 C6 C7 142.4(4)
C4 C5 C6 O1 -35.5(4)
O1 C6 C7 C8 179.0(3)
C5 C6 C7 C8 1.1(6)
C9 O2 C8 O3 0.3(5)
C9 O2 C8 C7 -178.5(3)
C6 C7 C8 O3 3.7(7)
C6 C7 C8 O2 -177.7(3)
C8 O2 C9 C10 178.0(4)
C12 O4 C11 O5 -29.4(11)
C12B O4 C11 O5 4.0(7)
C12 O4 C11 C1 151.1(10)
C12B O4 C11 C1 -175.6(5)
C3 C1 C11 O5 26.7(6)
C2 C1 C11 O5 -43.3(6)
C3 C1 C11 O4 -153.8(3)
C2 C1 C11 O4 136.3(4)
C11 O4 C12 C13 114.6(16)
C12B O4 C12 C13 31.0(14)
C11 O4 C12B C13B -175.2(6)
C12 O4 C12B C13B -63(2)
O1 C2 C14 C15 -3.5(4)
C3 C2 C14 C15 -152.4(3)
C1 C2 C14 C15 134.8(3)
O1 C2 C14 C19 177.9(3)
C3 C2 C14 C19 28.9(5)
C1 C2 C14 C19 -43.8(5)
C19 C14 C15 C16 1.1(5)
C2 C14 C15 C16 -177.6(3)
C14 C15 C16 C17 -1.6(6)
C14 C15 C16 Br1 177.4(3)
C15 C16 C17 C18 1.3(6)
Br1 C16 C17 C18 -177.7(3)
C16 C17 C18 C19 -0.5(6)
C17 C18 C19 C14 0.1(5)
C15 C14 C19 C18 -0.4(5)
C2 C14 C19 C18 178.3(3)
C3 C4 C20 C25 53.7(4)
C5 C4 C20 C25 -64.9(4)
C3 C4 C20 C21 -127.9(4)
C5 C4 C20 C21 113.5(4)
C25 C20 C21 C22 -0.5(5)
C4 C20 C21 C22 -179.0(3)
C20 C21 C22 C23 1.0(5)
C21 C22 C23 C24 -0.8(5)
C21 C22 C23 C26 179.5(3)
C22 C23 C24 C25 0.1(5)
C26 C23 C24 C25 179.8(4)
C21 C20 C25 C24 -0.2(5)
C4 C20 C25 C24 178.3(3)
C23 C24 C25 C20 0.4(6)
C22 C23 C26 C27 35.1(5)
C24 C23 C26 C27 -144.6(4)
C22 C23 C26 C31 -146.2(4)
C24 C23 C26 C31 34.1(5)
C31 C26 C27 C28 -1.0(6)
C23 C26 C27 C28 177.7(4)
C26 C27 C28 C29 1.2(6)
C27 C28 C29 C30 -0.8(6)
C28 C29 C30 C31 0.1(6)
C27 C26 C31 C30 0.4(6)
C23 C26 C31 C30 -178.4(3)
C29 C30 C31 C26 0.1(6)
